data_4321023
loop_
_publ_author_name
'Zengmin Li'
'Chet Jablonski'

_publ_section_title
;
 Synthesis, Characterization, and Structure of Macrocyclic Mono- and
 C2-Symmetric, Binuclear Nickel Calixsalen Complexes
;
_journal_name_full 'Inorganic Chemistry'
_journal_page_first 2456
_journal_page_last 2461
_journal_paper_doi 10.1021/ic990935k
_journal_volume 39
_journal_year 2000
_chemical_formula_sum 'C58 H74.5 N4 Ni O4.25'
_chemical_formula_weight 954.45
_space_group_IT_number 144
_symmetry_cell_setting trigonal
_symmetry_Int_Tables_number 144
_symmetry_space_group_name_Hall 'P 31'
_symmetry_space_group_name_H-M 'P 31'
_cell_angle_alpha 90.0000(8)
_cell_angle_beta 90.0000(5)
_cell_angle_gamma 120.00000(10)
_cell_formula_units_Z 3
_cell_length_a 18.2566(2)
_cell_length_b 18.2566(2)
_cell_length_c 15.9244(2)
_cell_measurement_reflns_used 0
_cell_measurement_temperature 296.2
_cell_measurement_theta_max 0.0
_cell_measurement_theta_min 0.0
_cell_volume 4596.57(9)
_computing_cell_refinement 'MSC/AFC Diffractometer Control'
_computing_data_collection 'MSC/AFC Diffractometer Control'
_computing_data_reduction 'teXsan for Windows version 1.06 (MSC, 1997-1999)'
_computing_publication_material 'teXsan for Windows version 1.06 (MSC, 1997-1999)'
_computing_structure_refinement 'teXsan for Windows version 1.06 (MSC, 1997-1999)'
_computing_structure_solution
;
SHELXS86 (Sheldrick, 1985)
;
_diffrn_ambient_temperature 213.2
_diffrn_measurement_device 'Siemens P4 / SMART CCD'
_diffrn_orient_matrix_UB_11 0.00000
_diffrn_orient_matrix_UB_12 0.00000
_diffrn_orient_matrix_UB_13 0.00000
_diffrn_orient_matrix_UB_21 0.00000
_diffrn_orient_matrix_UB_22 0.00000
_diffrn_orient_matrix_UB_23 0.00000
_diffrn_orient_matrix_UB_31 0.00000
_diffrn_orient_matrix_UB_32 0.00000
_diffrn_orient_matrix_UB_33 0.00000
_diffrn_radiation_detector 'scintillation counter'
_diffrn_radiation_monochromator graphite
_diffrn_radiation_source 'rotating anode'
_diffrn_radiation_type 'Mo K\a'
_diffrn_radiation_wavelength 0.7107
_diffrn_reflns_av_R_equivalents 0.08348
_diffrn_reflns_av_sigmaI/netI 0.156
_diffrn_reflns_limit_h_max 23
_diffrn_reflns_limit_h_min 0
_diffrn_reflns_limit_k_max 20
_diffrn_reflns_limit_k_min 23
_diffrn_reflns_limit_l_max 20
_diffrn_reflns_limit_l_min 20
_diffrn_reflns_number 48854
_diffrn_reflns_reduction_process 'Lp corrections applied'
_diffrn_reflns_theta_max 27.51
_diffrn_reflns_theta_min 1.29
_diffrn_standards_decay_% 0.00
_diffrn_standards_interval_count 0
_diffrn_standards_number 0
_exptl_absorpt_coefficient_mu 0.359
_exptl_absorpt_correction_T_max 0.934761
_exptl_absorpt_correction_T_min 0.826849
_exptl_absorpt_correction_type SADABS
_exptl_crystal_colour 'dark red'
_exptl_crystal_density_diffrn 1.034
_exptl_crystal_density_meas ?
_exptl_crystal_description multifacet
_exptl_crystal_F_000 1537.50
_exptl_crystal_size_max 0.32
_exptl_crystal_size_mid 0.20
_exptl_crystal_size_min 0.13
_refine_diff_density_max 0.67
_refine_diff_density_min 0.37
_refine_ls_extinction_coef 0.00000038(5)
_refine_ls_extinction_expression 'equ(3) Acta Cryst.(1968) A24, p213.'
_refine_ls_extinction_method 'Zachariasen (1967)'
_refine_ls_goodness_of_fit_all 1.027
_refine_ls_goodness_of_fit_ref 1.170
_refine_ls_hydrogen_treatment noref
_refine_ls_matrix_type full
_refine_ls_number_constraints 0
_refine_ls_number_parameters 608
_refine_ls_number_reflns 4162
_refine_ls_number_restraints 0
_refine_ls_R_factor_all 0.1008
_refine_ls_R_factor_gt 0.0540
_refine_ls_shift/su_max 0.0000
_refine_ls_shift/su_mean 0.0000
_refine_ls_structure_factor_coef F
_refine_ls_weighting_details 'w = 1/[\s^2^(Fo)]'
_refine_ls_weighting_scheme sigma
_refine_ls_wR_factor_all 0.0570
_refine_ls_wR_factor_ref 0.0490
_reflns_number_gt 4162
_reflns_number_total 6852
_reflns_threshold_expression I>1.50\s(I)
_cod_data_source_file ic990935k_1.cif
_cod_data_source_block '_Template_texray.inf'
_cod_depositor_comments
;
The following automatic conversions were performed:

'_exptl_crystal_density_meas' value 'not measured' was changed to '?'
- the value is perceived as not measured.

Automatic conversion script
Id: cif_fix_values 3008 2015-01-20 13:52:24Z robertas 
;
_cod_original_cell_volume 4596.57(8)
_cod_original_sg_symbol_H-M 'P 31       '
_cod_original_formula_sum 'C58 H74.50 N4 O4.25 Ni '
_cod_database_code 4321023

loop_
_symmetry_equiv_pos_as_xyz
'   +x,   +y,   +z'
'   -y,   +x-y, 1/3+z'
'   -x+y,   -x, 2/3+z'

loop_
_atom_site_label
_atom_site_fract_x
_atom_site_fract_y
_atom_site_fract_z
_atom_site_U_iso_or_equiv
_atom_site_occupancy
_atom_site_refinement_flags
_atom_site_adp_type
_atom_site_calc_flag
_atom_site_calc_attached_atom
Ni(1) 0.56510(5) 0.01225(5) 0.0590 0.0494(3) 1.000 . Uani d ?
O(1) 0.4555(2) 0.0411(3) 0.1027(3) 0.0509(13) 1.000 . Uani d ?
O(2) 0.3898(2) 0.5384(2) 0.2322(3) 0.057(1) 1.000 . Uani d ?
O(3) 0.9001(2) 0.1755(3) 0.3071(3) 0.063(2) 1.000 . Uani d ?
O(4) 0.6058(3) 0.0598(3) 0.1636(3) 0.063(2) 1.000 . Uani d ?
O(5) 0.293(2) 0.440(2) 0.868(2) 0.112(7) 0.250 S Uiso d ?
N(1) 0.5354(3) 0.4033(3) 0.2008(3) 0.051(2) 1.000 . Uani d ?
N(2) 0.7376(3) 0.2446(3) 0.2996(3) 0.046(2) 1.000 . Uani d ?
N(3) 0.6722(3) 0.0543(3) 0.0122(3) 0.046(2) 1.000 . Uani d ?
N(4) 0.5253(3) 0.0333(3) 0.0454(3) 0.049(2) 1.000 . Uani d ?
C(1) 0.3973(4) 0.1185(4) 0.0813(4) 0.046(2) 1.000 . Uani d ?
C(2) 0.4000(4) 0.1561(4) 0.0025(4) 0.045(2) 1.000 . Uani d ?
C(3) 0.3434(4) 0.2427(4) 0.0113(4) 0.046(2) 1.000 . Uani d ?
C(4) 0.2851(3) 0.2920(4) 0.0480(4) 0.046(2) 1.000 . Uani d ?
C(5) 0.2760(3) 0.2515(4) 0.1193(4) 0.046(2) 1.000 . Uani d ?
C(6) 0.3271(4) 0.1662(4) 0.1362(4) 0.049(2) 1.000 . Uani d ?
C(7) 0.2370(3) 0.3875(4) 0.0411(4) 0.048(2) 1.000 . Uani d ?
C(8) 0.2775(4) 0.4285(3) 0.0918(4) 0.042(2) 1.000 . Uani d ?
C(9) 0.3629(4) 0.3873(3) 0.1054(4) 0.047(2) 1.000 . Uani d ?
C(10) 0.4020(3) 0.4228(4) 0.1507(4) 0.043(2) 1.000 . Uani d ?
C(11) 0.3527(4) 0.5044(4) 0.1853(4) 0.047(2) 1.000 . Uani d ?
C(12) 0.2648(4) 0.5489(4) 0.1732(4) 0.045(2) 1.000 . Uani d ?
C(13) 0.2313(3) 0.5085(4) 0.1269(4) 0.047(2) 1.000 . Uani d ?
C(14) 0.4938(4) 0.3754(4) 0.1609(4) 0.052(2) 1.000 . Uani d ?
C(15) 0.6276(4) 0.3466(4) 0.2058(4) 0.053(2) 1.000 . Uani d ?
C(16) 0.6719(4) 0.3963(5) 0.1796(4) 0.067(3) 1.000 . Uani d ?
C(17) 0.6554(4) 0.4665(5) 0.2407(6) 0.082(3) 1.000 . Uani d ?
C(18) 0.6823(4) 0.4304(4) 0.3279(6) 0.079(3) 1.000 . Uani d ?
C(19) 0.6372(4) 0.3836(4) 0.3569(4) 0.064(2) 1.000 . Uani d ?
C(20) 0.6507(4) 0.3149(4) 0.2958(4) 0.050(2) 1.000 . Uani d ?
C(21) 0.7496(4) 0.1692(4) 0.3011(4) 0.049(2) 1.000 . Uani d ?
C(22) 0.8332(4) 0.0937(4) 0.3057(4) 0.047(2) 1.000 . Uani d ?
C(23) 0.9063(4) 0.0989(4) 0.3088(4) 0.051(2) 1.000 . Uani d ?
C(24) 0.9855(4) 0.0249(4) 0.3128(5) 0.064(2) 1.000 . Uani d ?
C(25) 0.9859(4) 0.0521(4) 0.3122(4) 0.059(2) 1.000 . Uani d ?
C(26) 0.9136(4) 0.0585(4) 0.3090(4) 0.049(2) 1.000 . Uani d ?
C(27) 0.8380(4) 0.0148(4) 0.3049(4) 0.051(2) 1.000 . Uani d ?
C(28) 0.9188(4) 0.1452(4) 0.3064(5) 0.063(2) 1.000 . Uani d ?
C(29) 0.8432(4) 0.1404(4) 0.2623(4) 0.048(2) 1.000 . Uani d ?
C(30) 0.8303(4) 0.1243(3) 0.1795(4) 0.047(2) 1.000 . Uani d ?
C(31) 0.7504(4) 0.1014(4) 0.1419(4) 0.047(2) 1.000 . Uani d ?
C(32) 0.6820(4) 0.0940(4) 0.1925(4) 0.055(2) 1.000 . Uani d ?
C(33) 0.7008(4) 0.1215(5) 0.2784(5) 0.070(3) 1.000 . Uani d ?
C(34) 0.7799(5) 0.1426(4) 0.3089(4) 0.069(2) 1.000 . Uani d ?
C(35) 0.7410(4) 0.0830(3) 0.0551(4) 0.043(2) 1.000 . Uani d ?
C(36) 0.6722(4) 0.0342(4) 0.0792(4) 0.049(2) 1.000 . Uani d ?
C(37) 0.7426(4) 0.1002(4) 0.1319(4) 0.067(2) 1.000 . Uani d ?
C(38) 0.7304(5) 0.0721(4) 0.2225(5) 0.071(3) 1.000 . Uani d ?
C(39) 0.6434(5) 0.0527(4) 0.2556(5) 0.073(3) 1.000 . Uani d ?
C(40) 0.5716(4) 0.0138(4) 0.2007(4) 0.058(2) 1.000 . Uani d ?
C(41) 0.5862(4) 0.0182(4) 0.1129(4) 0.049(2) 1.000 . Uani d ?
C(42) 0.4583(4) 0.1071(4) 0.0607(4) 0.046(2) 1.000 . Uani d ?
C(43) 0.3081(4) 0.1237(4) 0.2094(4) 0.065(2) 1.000 . Uani d ?
C(44) 0.3020(5) 0.0486(5) 0.1751(6) 0.089(3) 1.000 . Uani d ?
C(45) 0.3798(5) 0.0901(6) 0.2736(5) 0.100(3) 1.000 . Uani d ?
C(46) 0.2242(5) 0.1842(5) 0.2540(5) 0.086(3) 1.000 . Uani d ?
C(47) 0.2097(4) 0.6390(4) 0.2092(4) 0.055(2) 1.000 . Uani d ?
C(48) 0.2390(5) 0.6987(4) 0.1732(5) 0.074(3) 1.000 . Uani d ?
C(49) 0.1158(4) 0.6750(4) 0.1859(5) 0.085(3) 1.000 . Uani d ?
C(50) 0.2165(4) 0.6375(4) 0.3053(5) 0.068(2) 1.000 . Uani d ?
C(51) 1.0693(4) 0.0280(5) 0.3155(7) 0.092(3) 1.000 . Uani d ?
C(52) 1.0730(5) 0.0715(7) 0.2340(8) 0.125(4) 1.000 . Uani d ?
C(53) 1.1467(5) 0.0622(6) 0.3180(9) 0.143(4) 1.000 . Uani d ?
C(54) 1.0699(5) 0.0751(6) 0.3950(7) 0.124(4) 1.000 . Uani d ?
C(55) 0.6340(6) 0.1198(8) 0.3376(6) 0.116(4) 1.000 . Uani d ?
C(56) 0.5856(8) 0.1555(9) 0.2963(7) 0.159(6) 1.000 . Uani d ?
C(57) 0.6739(6) 0.1721(10) 0.4173(7) 0.192(6) 1.000 . Uani d ?
C(58) 0.5704(6) 0.0228(9) 0.3585(7) 0.144(5) 1.000 . Uani d ?
H(1) 0.3416 0.2657 0.0684 0.054 1.000 . Uiso c ?
H(2) 0.2329 0.2823 0.1711 0.054 1.000 . Uiso c ?
H(3) 0.2402 0.3982 0.0145 0.057 1.000 . Uiso c ?
H(4) 0.1817 0.4058 0.0680 0.057 1.000 . Uiso c ?
H(5) 0.3922 0.3387 0.0827 0.053 1.000 . Uiso c ?
H(6) 0.1810 0.5376 0.1188 0.059 1.000 . Uiso c ?
H(7) 0.5235 0.3123 0.1307 0.064 1.000 . Uiso c ?
H(8) 0.6398 0.2982 0.1689 0.063 1.000 . Uiso c ?
H(9) 0.6583 0.4101 0.1108 0.082 1.000 . Uiso c ?
H(10) 0.7328 0.3460 0.1735 0.082 1.000 . Uiso c ?
H(11) 0.5898 0.5075 0.2380 0.106 1.000 . Uiso c ?
H(12) 0.6910 0.4936 0.2323 0.106 1.000 . Uiso c ?
H(13) 0.6846 0.4717 0.3660 0.097 1.000 . Uiso c ?
H(14) 0.7372 0.4076 0.3256 0.097 1.000 . Uiso c ?
H(15) 0.6567 0.3532 0.4143 0.080 1.000 . Uiso c ?
H(16) 0.5736 0.4265 0.3512 0.080 1.000 . Uiso c ?
H(17) 0.6222 0.2995 0.3088 0.057 1.000 . Uiso c ?
H(18) 0.7083 0.1516 0.2956 0.059 1.000 . Uiso c ?
H(19) 1.0499 0.1079 0.3186 0.065 1.000 . Uiso c ?
H(20) 0.7891 0.0133 0.3024 0.059 1.000 . Uiso c ?
H(21) 0.9583 0.1714 0.2788 0.069 1.000 . Uiso c ?
H(22) 0.9182 0.1699 0.3723 0.069 1.000 . Uiso c ?
H(23) 0.8737 0.1253 0.1371 0.055 1.000 . Uiso c ?
H(24) 0.7985 0.1626 0.3686 0.090 1.000 . Uiso c ?
H(25) 0.7868 0.0928 0.0230 0.057 1.000 . Uiso c ?
H(26) 0.6728 0.0241 0.0791 0.059 1.000 . Uiso c ?
H(27) 0.7874 0.1003 0.1149 0.084 1.000 . Uiso c ?
H(28) 0.7348 0.1504 0.1294 0.084 1.000 . Uiso c ?
H(29) 0.7201 0.0232 0.2320 0.078 1.000 . Uiso c ?
H(30) 0.7761 0.1094 0.2610 0.078 1.000 . Uiso c ?
H(31) 0.6290 0.0275 0.3071 0.084 1.000 . Uiso c ?
H(32) 0.6470 0.1085 0.2464 0.084 1.000 . Uiso c ?
H(33) 0.5754 0.0712 0.1998 0.072 1.000 . Uiso c ?
H(34) 0.5180 0.0293 0.2301 0.072 1.000 . Uiso c ?
H(35) 0.5808 0.0716 0.1147 0.059 1.000 . Uiso c ?
H(36) 0.4334 0.1366 0.1240 0.058 1.000 . Uiso c ?
H(37) 0.3473 0.0072 0.1372 0.109 1.000 . Uiso c ?
H(38) 0.2808 0.0281 0.2257 0.109 1.000 . Uiso c ?
H(39) 0.2452 0.0826 0.1439 0.109 1.000 . Uiso c ?
H(40) 0.3711 0.0959 0.3222 0.109 1.000 . Uiso c ?
H(41) 0.4141 0.0742 0.2404 0.109 1.000 . Uiso c ?
H(42) 0.3867 0.1503 0.2822 0.109 1.000 . Uiso c ?
H(43) 0.1881 0.1959 0.2003 0.111 1.000 . Uiso c ?
H(44) 0.2330 0.2225 0.2697 0.111 1.000 . Uiso c ?
H(45) 0.2264 0.1752 0.3180 0.111 1.000 . Uiso c ?
H(46) 0.4484 0.5167 0.2312 0.068 1.000 . Uiso c ?
H(47) 0.3043 0.6812 0.1908 0.093 1.000 . Uiso c ?
H(48) 0.2063 0.7661 0.2090 0.093 1.000 . Uiso c ?
H(49) 0.2364 0.7010 0.1105 0.093 1.000 . Uiso c ?
H(50) 0.1132 0.6630 0.1288 0.093 1.000 . Uiso c ?
H(51) 0.0904 0.6440 0.2227 0.093 1.000 . Uiso c ?
H(52) 0.0878 0.7274 0.2050 0.093 1.000 . Uiso c ?
H(53) 0.1917 0.6151 0.3285 0.073 1.000 . Uiso c ?
H(54) 0.1764 0.6902 0.3195 0.073 1.000 . Uiso c ?
H(55) 0.2822 0.6103 0.3343 0.073 1.000 . Uiso c ?
H(56) 0.8341 0.2314 0.3090 0.076 1.000 . Uiso c ?
H(57) 1.0235 0.0882 0.1983 0.153 1.000 . Uiso c ?
H(58) 1.1214 0.0337 0.1992 0.153 1.000 . Uiso c ?
H(59) 1.0768 0.1207 0.2442 0.153 1.000 . Uiso c ?
H(60) 1.1332 0.0998 0.2860 0.172 1.000 . Uiso c ?
H(61) 1.1923 0.0615 0.2843 0.172 1.000 . Uiso c ?
H(62) 1.1635 0.0798 0.3695 0.172 1.000 . Uiso c ?
H(63) 1.0679 0.0455 0.4401 0.157 1.000 . Uiso c ?
H(64) 1.0206 0.1306 0.3918 0.157 1.000 . Uiso c ?
H(65) 1.1187 0.0800 0.3928 0.157 1.000 . Uiso c ?
H(66) 0.5440 0.1126 0.2600 0.191 1.000 . Uiso c ?
H(67) 0.6245 0.2015 0.2585 0.191 1.000 . Uiso c ?
H(68) 0.5637 0.1741 0.3348 0.191 1.000 . Uiso c ?
H(69) 0.6476 0.1365 0.4613 0.223 1.000 . Uiso c ?
H(70) 0.7317 0.1947 0.4147 0.223 1.000 . Uiso c ?
H(71) 0.6601 0.2170 0.4157 0.223 1.000 . Uiso c ?
H(72) 0.5656 0.0196 0.4163 0.198 1.000 . Uiso c ?
H(73) 0.5902 0.0101 0.3351 0.198 1.000 . Uiso c ?
H(74) 0.5168 0.0096 0.3335 0.198 1.000 . Uiso c ?
H(75) 0.2947 0.4161 0.8969 0.137 0.250 S Uiso d ?
H(76) 0.3063 0.4839 0.8947 0.137 0.250 S Uiso d ?

loop_
_atom_site_aniso_label
_atom_site_aniso_U_11
_atom_site_aniso_U_22
_atom_site_aniso_U_33
_atom_site_aniso_U_12
_atom_site_aniso_U_13
_atom_site_aniso_U_23
Ni(1) 0.0362(5) 0.0515(6) 0.0581(5) 0.0202(4) 0.0045(4) 0.0049(5)
O(1) 0.028(2) 0.051(3) 0.067(3) 0.015(2) 0.000(2) 0.007(2)
O(2) 0.044(3) 0.046(3) 0.075(3) 0.019(2) 0.010(2) 0.007(2)
O(3) 0.042(3) 0.042(3) 0.104(4) 0.018(2) 0.005(2) 0.008(2)
O(4) 0.039(3) 0.085(3) 0.066(3) 0.032(3) 0.001(2) 0.015(3)
N(1) 0.037(3) 0.043(3) 0.066(4) 0.013(3) 0.008(3) 0.000(3)
N(2) 0.037(3) 0.042(3) 0.053(3) 0.016(3) 0.001(2) 0.005(2)
N(3) 0.041(3) 0.042(3) 0.050(4) 0.017(3) 0.006(3) 0.002(2)
N(4) 0.039(3) 0.050(3) 0.063(4) 0.024(3) 0.005(3) 0.003(3)
C(1) 0.038(4) 0.048(4) 0.055(4) 0.024(3) 0.000(3) 0.000(3)
C(2) 0.032(3) 0.052(4) 0.049(4) 0.020(3) 0.000(3) 0.004(3)
C(3) 0.041(4) 0.054(4) 0.045(4) 0.024(3) 0.003(3) 0.001(3)
C(4) 0.033(3) 0.050(4) 0.055(4) 0.021(3) 0.001(3) 0.006(3)
C(5) 0.036(4) 0.053(4) 0.051(4) 0.023(3) 0.004(3) 0.008(3)
C(6) 0.041(4) 0.057(4) 0.051(4) 0.026(4) 0.001(3) 0.002(3)
C(7) 0.039(4) 0.045(4) 0.050(4) 0.015(3) 0.006(3) 0.011(3)
C(8) 0.036(4) 0.039(4) 0.042(4) 0.011(3) 0.002(3) 0.000(3)
C(9) 0.038(4) 0.032(3) 0.058(4) 0.009(3) 0.004(3) 0.009(3)
C(10) 0.035(3) 0.037(3) 0.048(4) 0.010(3) 0.004(3) 0.002(3)
C(11) 0.041(4) 0.042(4) 0.053(4) 0.017(3) 0.004(3) 0.002(3)
C(12) 0.044(4) 0.042(4) 0.040(4) 0.014(3) 0.003(3) 0.002(3)
C(13) 0.033(3) 0.043(4) 0.048(4) 0.007(3) 0.002(3) 0.005(3)
C(14) 0.040(4) 0.041(4) 0.063(5) 0.012(3) 0.005(3) 0.002(3)
C(15) 0.032(4) 0.056(4) 0.058(5) 0.013(3) 0.005(3) 0.002(3)
C(16) 0.041(4) 0.080(5) 0.077(5) 0.028(4) 0.007(3) 0.024(4)
C(17) 0.053(5) 0.058(5) 0.141(8) 0.033(4) 0.026(5) 0.023(5)
C(18) 0.052(5) 0.051(5) 0.128(7) 0.021(4) 0.017(5) 0.015(5)
C(19) 0.056(4) 0.050(4) 0.068(5) 0.013(4) 0.005(4) 0.005(4)
C(20) 0.034(4) 0.041(4) 0.070(5) 0.015(3) 0.007(3) 0.004(3)
C(21) 0.040(4) 0.049(4) 0.056(4) 0.022(3) 0.004(3) 0.005(3)
C(22) 0.035(4) 0.046(4) 0.052(4) 0.014(3) 0.004(3) 0.003(3)
C(23) 0.035(4) 0.054(4) 0.054(5) 0.015(3) 0.005(3) 0.013(3)
C(24) 0.039(4) 0.060(5) 0.083(5) 0.017(4) 0.007(4) 0.012(4)
C(25) 0.046(4) 0.050(4) 0.070(5) 0.015(3) 0.008(3) 0.008(3)
C(26) 0.029(3) 0.046(4) 0.060(4) 0.009(3) 0.002(3) 0.005(3)
C(27) 0.036(4) 0.052(4) 0.063(5) 0.020(3) 0.007(3) 0.004(3)
C(28) 0.036(4) 0.043(4) 0.090(6) 0.003(3) 0.004(3) 0.009(4)
C(29) 0.035(4) 0.038(4) 0.065(5) 0.014(3) 0.006(3) 0.006(3)
C(30) 0.037(4) 0.036(4) 0.061(5) 0.013(3) 0.004(3) 0.006(3)
C(31) 0.048(4) 0.034(3) 0.056(4) 0.019(3) 0.010(3) 0.002(3)
C(32) 0.036(4) 0.048(4) 0.071(5) 0.014(3) 0.003(3) 0.007(3)
C(33) 0.047(4) 0.094(6) 0.065(5) 0.033(4) 0.000(4) 0.021(4)
C(34) 0.056(5) 0.068(5) 0.064(5) 0.017(4) 0.001(4) 0.003(4)
C(35) 0.034(3) 0.033(3) 0.059(5) 0.013(3) 0.008(3) 0.002(3)
C(36) 0.038(4) 0.039(4) 0.060(5) 0.011(3) 0.003(3) 0.004(3)
C(37) 0.047(4) 0.072(5) 0.064(5) 0.015(4) 0.011(3) 0.003(4)
C(38) 0.068(5) 0.063(5) 0.059(5) 0.015(4) 0.017(4) 0.005(4)
C(39) 0.079(6) 0.055(5) 0.060(5) 0.015(4) 0.010(4) 0.003(4)
C(40) 0.056(4) 0.051(4) 0.054(5) 0.018(4) 0.002(4) 0.009(3)
C(41) 0.059(4) 0.034(3) 0.049(4) 0.019(3) 0.008(3) 0.004(3)
C(42) 0.038(4) 0.051(4) 0.055(4) 0.026(3) 0.004(3) 0.003(3)
C(43) 0.061(5) 0.068(5) 0.064(5) 0.032(4) 0.020(4) 0.004(4)
C(44) 0.080(6) 0.074(6) 0.125(7) 0.048(5) 0.035(5) 0.003(5)
C(45) 0.091(6) 0.123(7) 0.057(5) 0.032(6) 0.005(5) 0.019(5)
C(46) 0.073(5) 0.079(6) 0.098(6) 0.030(5) 0.037(5) 0.004(4)
C(47) 0.053(4) 0.041(4) 0.050(4) 0.008(3) 0.001(3) 0.009(3)
C(48) 0.087(6) 0.034(4) 0.082(6) 0.015(4) 0.004(4) 0.004(4)
C(49) 0.052(5) 0.057(5) 0.099(6) 0.008(4) 0.002(4) 0.026(4)
C(50) 0.064(5) 0.055(5) 0.068(5) 0.018(4) 0.009(4) 0.008(4)
C(51) 0.029(4) 0.083(6) 0.163(9) 0.027(4) 0.002(5) 0.019(6)
C(52) 0.058(6) 0.129(8) 0.209(12) 0.062(6) 0.024(6) 0.014(8)
C(53) 0.039(5) 0.076(6) 0.30(1) 0.014(5) 0.013(7) 0.027(7)
C(54) 0.077(6) 0.099(7) 0.193(11) 0.041(6) 0.035(7) 0.037(7)
C(55) 0.073(6) 0.199(12) 0.079(7) 0.070(8) 0.022(5) 0.056(7)
C(56) 0.160(10) 0.26(1) 0.141(10) 0.166(11) 0.044(8) 0.103(9)
C(57) 0.096(8) 0.36(2) 0.128(9) 0.116(11) 0.022(7) 0.126(11)
C(58) 0.070(7) 0.22(1) 0.104(9) 0.042(8) 0.024(6) 0.024(8)

loop_
_atom_type_symbol
_atom_type_oxidation_number
_atom_type_number_in_cell
_atom_type_scat_dispersion_real
_atom_type_scat_dispersion_imag
_atom_type_scat_source
C 0 174 0.002 0.002
;International Tables for Crystallography
(1992, Vol. C, Table 6.1.1.2)
;
H 0 223 0.000 0.000
;International Tables for Crystallography
(1992, Vol. C, Table 6.1.1.2)
;
N 0 12 0.004 0.003
;International Tables for Crystallography
(1992, Vol. C, Table 6.1.1.2)
;
O 0 12 0.008 0.006
;International Tables for Crystallography
(1992, Vol. C, Table 6.1.1.2)
;
Ni 0 3 0.285 1.113
;International Tables for Crystallography
(1992, Vol. C, Tables 4.2.6.8 and 6.1.1.1)
;

loop_
_geom_angle_atom_site_label_1
_geom_angle_atom_site_label_2
_geom_angle_atom_site_label_3
_geom_angle
_geom_angle_site_symmetry_1
_geom_angle_site_symmetry_2
_geom_angle_site_symmetry_3
_geom_angle_publ_flag
O(1) Ni(1) O(4) 89.0(2) . . . ?
O(1) Ni(1) N(3) 174.0(2) . . . ?
O(1) Ni(1) N(4) 91.3(2) . . . ?
O(4) Ni(1) N(3) 94.3(2) . . . ?
O(4) Ni(1) N(4) 179.1(3) . . . ?
N(3) Ni(1) N(4) 85.4(2) . . . ?
Ni(1) O(1) C(1) 122.8(4) . . . ?
C(11) O(2) H(46) 121.7 . . . no
C(23) O(3) H(56) 115.9 . . . no
Ni(1) O(4) C(32) 129.0(4) . . . ?
H(75) O(5) H(76) 101.6 . . . no
C(14) N(1) C(15) 116.5(6) . . . ?
C(20) N(2) C(21) 118.1(5) . . . ?
Ni(1) N(3) C(35) 124.4(5) . . . ?
Ni(1) N(3) C(36) 114.6(4) . . . ?
C(35) N(3) C(36) 119.6(5) . . . ?
Ni(1) N(4) C(41) 111.4(4) . . . ?
Ni(1) N(4) C(42) 125.9(5) . . . ?
C(41) N(4) C(42) 122.1(5) . . . ?
O(1) C(1) C(2) 122.2(6) . . . ?
O(1) C(1) C(6) 119.4(6) . . . ?
C(2) C(1) C(6) 118.4(6) . . . ?
C(1) C(2) C(3) 119.3(6) . . . ?
C(1) C(2) C(42) 120.9(6) . . . ?
C(3) C(2) C(42) 119.8(6) . . . ?
C(2) C(3) C(4) 121.5(6) . . . ?
C(2) C(3) H(1) 117.8 . . . no
C(4) C(3) H(1) 120.2 . . . no
C(3) C(4) C(5) 117.8(6) . . . ?
C(3) C(4) C(7) 121.3(6) . . . ?
C(5) C(4) C(7) 120.7(6) . . . ?
C(4) C(5) C(6) 123.9(6) . . . ?
C(4) C(5) H(2) 125.9 . . . no
C(6) C(5) H(2) 110.0 . . . no
C(1) C(6) C(5) 117.4(6) . . . ?
C(1) C(6) C(43) 121.1(6) . . . ?
C(5) C(6) C(43) 121.4(6) . . . ?
C(4) C(7) C(8) 112.5(5) . . . ?
C(4) C(7) H(3) 104.8 . . . no
C(4) C(7) H(4) 105.4 . . . no
C(8) C(7) H(3) 108.1 . . . no
C(8) C(7) H(4) 105.6 . . . no
H(3) C(7) H(4) 120.7 . . . no
C(7) C(8) C(9) 120.9(5) . . . ?
C(7) C(8) C(13) 122.8(5) . . . ?
C(9) C(8) C(13) 116.2(6) . . . ?
C(8) C(9) C(10) 122.5(5) . . . ?
C(8) C(9) H(5) 117.0 . . . no
C(10) C(9) H(5) 120.4 . . . no
C(9) C(10) C(11) 119.5(5) . . . ?
C(9) C(10) C(14) 119.2(6) . . . ?
C(11) C(10) C(14) 121.2(6) . . . ?
O(2) C(11) C(10) 120.0(5) . . . ?
O(2) C(11) C(12) 120.1(6) . . . ?
C(10) C(11) C(12) 119.9(6) . . . ?
C(11) C(12) C(13) 116.6(6) . . . ?
C(11) C(12) C(47) 120.8(6) . . . ?
C(13) C(12) C(47) 122.6(6) . . . ?
C(8) C(13) C(12) 125.3(6) . . . ?
C(8) C(13) H(6) 121.5 . . . no
C(12) C(13) H(6) 113.2 . . . no
N(1) C(14) C(10) 123.8(6) . . . ?
N(1) C(14) H(7) 123.4 . . . no
C(10) C(14) H(7) 112.8 . . . no
N(1) C(15) C(16) 108.8(5) . . . ?
N(1) C(15) C(20) 108.6(5) . . . ?
N(1) C(15) H(8) 105.3 . . . no
C(16) C(15) C(20) 110.5(5) . . . ?
C(16) C(15) H(8) 114.5 . . . no
C(20) C(15) H(8) 108.9 . . . no
C(15) C(16) C(17) 112.6(6) . . . ?
C(15) C(16) H(9) 105.9 . . . no
C(15) C(16) H(10) 98.7 . . . no
C(17) C(16) H(9) 120.5 . . . no
C(17) C(16) H(10) 118.8 . . . no
H(9) C(16) H(10) 97.2 . . . no
C(16) C(17) C(18) 109.8(6) . . . ?
C(16) C(17) H(11) 104.5 . . . no
C(16) C(17) H(12) 115.3 . . . no
C(18) C(17) H(11) 110.8 . . . no
C(18) C(17) H(12) 100.9 . . . no
H(11) C(17) H(12) 115.6 . . . no
C(17) C(18) C(19) 112.0(6) . . . ?
C(17) C(18) H(13) 111.3 . . . no
C(17) C(18) H(14) 102.5 . . . no
C(19) C(18) H(13) 118.9 . . . no
C(19) C(18) H(14) 123.9 . . . no
H(13) C(18) H(14) 85.0 . . . no
C(18) C(19) C(20) 111.2(6) . . . ?
C(18) C(19) H(15) 115.5 . . . no
C(18) C(19) H(16) 105.4 . . . no
C(20) C(19) H(15) 104.7 . . . no
C(20) C(19) H(16) 103.2 . . . no
H(15) C(19) H(16) 116.1 . . . no
N(2) C(20) C(15) 110.2(5) . . . ?
N(2) C(20) C(19) 110.9(5) . . . ?
N(2) C(20) H(17) 108.6 . . . no
C(15) C(20) C(19) 113.1(5) . . . ?
C(15) C(20) H(17) 107.3 . . . no
C(19) C(20) H(17) 106.5 . . . no
N(2) C(21) C(22) 123.4(6) . . . ?
N(2) C(21) H(18) 128.1 . . . no
C(22) C(21) H(18) 108.3 . . . no
C(21) C(22) C(23) 121.7(6) . . . ?
C(21) C(22) C(27) 118.0(6) . . . ?
C(23) C(22) C(27) 120.3(6) . . . ?
O(3) C(23) C(22) 119.1(6) . . . ?
O(3) C(23) C(24) 120.7(6) . . . ?
C(22) C(23) C(24) 120.1(7) . . . ?
C(23) C(24) C(25) 116.8(6) . . . ?
C(23) C(24) C(51) 121.7(7) . . . ?
C(25) C(24) C(51) 121.6(7) . . . ?
C(24) C(25) C(26) 123.9(6) . . . ?
C(24) C(25) H(19) 113.4 . . . no
C(26) C(25) H(19) 122.5 . . . no
C(25) C(26) C(27) 117.5(6) . . . ?
C(25) C(26) C(28) 121.2(6) . . . ?
C(27) C(26) C(28) 121.3(6) . . . ?
C(22) C(27) C(26) 121.4(6) . . . ?
C(22) C(27) H(20) 118.4 . . . no
C(26) C(27) H(20) 120.2 . . . no
C(26) C(28) C(29) 111.6(5) . . . ?
C(26) C(28) H(21) 102.2 . . . no
C(26) C(28) H(22) 111.7 . . . no
C(29) C(28) H(21) 108.4 . . . no
C(29) C(28) H(22) 105.2 . . . no
H(21) C(28) H(22) 117.8 . . . no
C(28) C(29) C(30) 121.5(6) . . . ?
C(28) C(29) C(34) 119.9(7) . . . ?
C(30) C(29) C(34) 118.1(6) . . . ?
C(29) C(30) C(31) 121.0(6) . . . ?
C(29) C(30) H(23) 126.0 . . . no
C(31) C(30) H(23) 113.0 . . . no
C(30) C(31) C(32) 120.3(6) . . . ?
C(30) C(31) C(35) 117.6(6) . . . ?
C(32) C(31) C(35) 122.0(6) . . . ?
O(4) C(32) C(31) 121.5(6) . . . ?
O(4) C(32) C(33) 121.3(6) . . . ?
C(31) C(32) C(33) 117.2(6) . . . ?
C(32) C(33) C(34) 117.7(6) . . . ?
C(32) C(33) C(55) 122.1(7) . . . ?
C(34) C(33) C(55) 119.9(7) . . . ?
C(29) C(34) C(33) 124.9(7) . . . ?
C(29) C(34) H(24) 112.2 . . . no
C(33) C(34) H(24) 122.9 . . . no
N(3) C(35) C(31) 126.4(6) . . . ?
N(3) C(35) H(25) 113.1 . . . no
C(31) C(35) H(25) 120.5 . . . no
N(3) C(36) C(37) 116.7(5) . . . ?
N(3) C(36) C(41) 105.0(5) . . . ?
N(3) C(36) H(26) 104.1 . . . no
C(37) C(36) C(41) 109.8(6) . . . ?
C(37) C(36) H(26) 111.6 . . . no
C(41) C(36) H(26) 109.1 . . . no
C(36) C(37) C(38) 109.9(6) . . . ?
C(36) C(37) H(27) 104.9 . . . no
C(36) C(37) H(28) 104.9 . . . no
C(38) C(37) H(27) 106.3 . . . no
C(38) C(37) H(28) 106.6 . . . no
H(27) C(37) H(28) 123.9 . . . no
C(37) C(38) C(39) 111.4(6) . . . ?
C(37) C(38) H(29) 117.0 . . . no
C(37) C(38) H(30) 115.5 . . . no
C(39) C(38) H(29) 92.3 . . . no
C(39) C(38) H(30) 111.5 . . . no
H(29) C(38) H(30) 106.8 . . . no
C(38) C(39) C(40) 111.2(6) . . . ?
C(38) C(39) H(31) 115.3 . . . no
C(38) C(39) H(32) 100.4 . . . no
C(40) C(39) H(31) 101.3 . . . no
C(40) C(39) H(32) 108.6 . . . no
H(31) C(39) H(32) 120.2 . . . no
C(39) C(40) C(41) 108.0(6) . . . ?
C(39) C(40) H(33) 109.2 . . . no
C(39) C(40) H(34) 106.7 . . . no
C(41) C(40) H(33) 106.4 . . . no
C(41) C(40) H(34) 121.0 . . . no
H(33) C(40) H(34) 105.2 . . . no
N(4) C(41) C(36) 103.6(5) . . . ?
N(4) C(41) C(40) 119.9(5) . . . ?
N(4) C(41) H(35) 102.8 . . . no
C(36) C(41) C(40) 111.6(6) . . . ?
C(36) C(41) H(35) 113.7 . . . no
C(40) C(41) H(35) 105.3 . . . no
N(4) C(42) C(2) 122.5(6) . . . ?
N(4) C(42) H(36) 127.1 . . . no
C(2) C(42) H(36) 109.9 . . . no
C(6) C(43) C(44) 108.6(6) . . . ?
C(6) C(43) C(45) 110.3(6) . . . ?
C(6) C(43) C(46) 112.5(6) . . . ?
C(44) C(43) C(45) 108.1(7) . . . ?
C(44) C(43) C(46) 108.3(6) . . . ?
C(45) C(43) C(46) 108.9(7) . . . ?
C(43) C(44) H(37) 119.4 . . . no
C(43) C(44) H(38) 104.6 . . . no
C(43) C(44) H(39) 97.8 . . . no
H(37) C(44) H(38) 120.8 . . . no
H(37) C(44) H(39) 111.5 . . . no
H(38) C(44) H(39) 98.4 . . . no
C(43) C(45) H(40) 122.0 . . . no
C(43) C(45) H(41) 93.8 . . . no
C(43) C(45) H(42) 100.0 . . . no
H(40) C(45) H(41) 144.1 . . . no
H(40) C(45) H(42) 82.4 . . . no
H(41) C(45) H(42) 89.1 . . . no
C(43) C(46) H(43) 94.0 . . . no
C(43) C(46) H(44) 101.5 . . . no
C(43) C(46) H(45) 113.3 . . . no
H(43) C(46) H(44) 116.5 . . . no
H(43) C(46) H(45) 145.2 . . . no
H(44) C(46) H(45) 80.2 . . . no
C(12) C(47) C(48) 110.1(6) . . . ?
C(12) C(47) C(49) 111.0(6) . . . ?
C(12) C(47) C(50) 110.2(5) . . . ?
C(48) C(47) C(49) 108.3(6) . . . ?
C(48) C(47) C(50) 109.2(6) . . . ?
C(49) C(47) C(50) 108.0(6) . . . ?
C(47) C(48) H(47) 113.9 . . . no
C(47) C(48) H(48) 112.1 . . . no
C(47) C(48) H(49) 111.9 . . . no
H(47) C(48) H(48) 95.0 . . . no
H(47) C(48) H(49) 106.7 . . . no
H(48) C(48) H(49) 116.1 . . . no
C(47) C(49) H(50) 107.8 . . . no
C(47) C(49) H(51) 109.1 . . . no
C(47) C(49) H(52) 107.3 . . . no
H(50) C(49) H(51) 108.7 . . . no
H(50) C(49) H(52) 121.0 . . . no
H(51) C(49) H(52) 102.5 . . . no
C(47) C(50) H(53) 113.0 . . . no
C(47) C(50) H(54) 102.4 . . . no
C(47) C(50) H(55) 118.0 . . . no
H(53) C(50) H(54) 93.6 . . . no
H(53) C(50) H(55) 108.6 . . . no
H(54) C(50) H(55) 118.7 . . . no
C(24) C(51) C(52) 107.0(8) . . . ?
C(24) C(51) C(53) 110.7(8) . . . ?
C(24) C(51) C(54) 108.9(8) . . . ?
C(52) C(51) C(53) 108.7(9) . . . ?
C(52) C(51) C(54) 113.1(9) . . . ?
C(53) C(51) C(54) 108.5(9) . . . ?
C(51) C(52) H(57) 112.3 . . . no
C(51) C(52) H(58) 111.7 . . . no
C(51) C(52) H(59) 112.8 . . . no
H(57) C(52) H(58) 104.9 . . . no
H(57) C(52) H(59) 107.3 . . . no
H(58) C(52) H(59) 107.3 . . . no
C(51) C(53) H(60) 108.6 . . . no
C(51) C(53) H(61) 107.3 . . . no
C(51) C(53) H(62) 112.3 . . . no
H(60) C(53) H(61) 103.5 . . . no
H(60) C(53) H(62) 113.1 . . . no
H(61) C(53) H(62) 111.5 . . . no
C(51) C(54) H(63) 107.8 . . . no
C(51) C(54) H(64) 106.4 . . . no
C(51) C(54) H(65) 107.2 . . . no
H(63) C(54) H(64) 111.8 . . . no
H(63) C(54) H(65) 114.0 . . . no
H(64) C(54) H(65) 109.3 . . . no
C(33) C(55) C(56) 111.1(10) . . . ?
C(33) C(55) C(57) 111.9(8) . . . ?
C(33) C(55) C(58) 106.3(9) . . . ?
C(56) C(55) C(57) 107.1(11) . . . ?
C(56) C(55) C(58) 108.4(9) . . . ?
C(57) C(55) C(58) 112.0(11) . . . ?
C(55) C(56) H(66) 108.0 . . . no
C(55) C(56) H(67) 108.0 . . . no
C(55) C(56) H(68) 109.9 . . . no
H(66) C(56) H(67) 105.3 . . . no
H(66) C(56) H(68) 113.9 . . . no
H(67) C(56) H(68) 111.5 . . . no
C(55) C(57) H(69) 106.0 . . . no
C(55) C(57) H(70) 108.9 . . . no
C(55) C(57) H(71) 105.1 . . . no
H(69) C(57) H(70) 115.5 . . . no
H(69) C(57) H(71) 110.7 . . . no
H(70) C(57) H(71) 110.0 . . . no
C(55) C(58) H(72) 105.8 . . . no
C(55) C(58) H(73) 109.6 . . . no
C(55) C(58) H(74) 105.9 . . . no
H(72) C(58) H(73) 114.8 . . . no
H(72) C(58) H(74) 110.0 . . . no
H(73) C(58) H(74) 110.4 . . . no

loop_
_geom_bond_atom_site_label_1
_geom_bond_atom_site_label_2
_geom_bond_distance
_geom_bond_site_symmetry_1
_geom_bond_site_symmetry_2
_geom_bond_publ_flag
Ni(1) O(1) 1.867(4) . . ?
Ni(1) O(4) 1.854(5) . . ?
Ni(1) N(3) 1.862(5) . . ?
Ni(1) N(4) 1.838(6) . . ?
O(1) C(1) 1.319(7) . . ?
O(2) C(11) 1.350(7) . . ?
O(2) H(46) 0.94 . . no
O(3) C(23) 1.346(8) . . ?
O(3) H(56) 1.12 . . no
O(4) C(32) 1.292(7) . . ?
O(5) H(75) 0.65 . . no
O(5) H(76) 0.82 . . no
N(1) C(14) 1.276(8) . . ?
N(1) C(15) 1.472(8) . . ?
N(2) C(20) 1.461(7) . . ?
N(2) C(21) 1.281(7) . . ?
N(3) C(35) 1.288(7) . . ?
N(3) C(36) 1.501(8) . . ?
N(4) C(41) 1.494(8) . . ?
N(4) C(42) 1.313(8) . . ?
C(1) C(2) 1.442(9) . . ?
C(1) C(6) 1.431(8) . . ?
C(2) C(3) 1.409(8) . . ?
C(2) C(42) 1.412(8) . . ?
C(3) C(4) 1.370(8) . . ?
C(3) H(1) 1.00 . . no
C(4) C(5) 1.409(9) . . ?
C(4) C(7) 1.513(8) . . ?
C(5) C(6) 1.385(9) . . ?
C(5) H(2) 1.08 . . no
C(6) C(43) 1.533(9) . . ?
C(7) C(8) 1.521(8) . . ?
C(7) H(3) 0.92 . . no
C(7) H(4) 0.99 . . no
C(8) C(9) 1.367(8) . . ?
C(8) C(13) 1.387(8) . . ?
C(9) C(10) 1.383(8) . . ?
C(9) H(5) 0.85 . . no
C(10) C(11) 1.412(8) . . ?
C(10) C(14) 1.461(8) . . ?
C(11) C(12) 1.402(8) . . ?
C(12) C(13) 1.384(9) . . ?
C(12) C(47) 1.547(8) . . ?
C(13) H(6) 0.81 . . no
C(14) H(7) 1.11 . . no
C(15) C(16) 1.544(9) . . ?
C(15) C(20) 1.524(9) . . ?
C(15) H(8) 0.99 . . no
C(16) C(17) 1.514(11) . . ?
C(16) H(9) 1.12 . . no
C(16) H(10) 1.03 . . no
C(17) C(18) 1.509(12) . . ?
C(17) H(11) 1.05 . . no
C(17) H(12) 1.00 . . no
C(18) C(19) 1.525(11) . . ?
C(18) H(13) 0.98 . . no
C(18) H(14) 0.87 . . no
C(19) C(20) 1.507(9) . . ?
C(19) H(15) 1.04 . . no
C(19) H(16) 1.03 . . no
C(20) H(17) 0.73 . . no
C(21) C(22) 1.460(8) . . ?
C(21) H(18) 0.96 . . no
C(22) C(23) 1.384(9) . . ?
C(22) C(27) 1.400(9) . . ?
C(23) C(24) 1.403(9) . . ?
C(24) C(25) 1.402(9) . . ?
C(24) C(51) 1.560(10) . . ?
C(25) C(26) 1.383(9) . . ?
C(25) H(19) 1.11 . . no
C(26) C(27) 1.361(8) . . ?
C(26) C(28) 1.540(9) . . ?
C(27) H(20) 0.91 . . no
C(28) C(29) 1.510(9) . . ?
C(28) H(21) 0.77 . . no
C(28) H(22) 1.14 . . no
C(29) C(30) 1.346(9) . . ?
C(29) C(34) 1.390(9) . . ?
C(30) C(31) 1.432(9) . . ?
C(30) H(23) 1.03 . . no
C(31) C(32) 1.436(9) . . ?
C(31) C(35) 1.413(9) . . ?
C(32) C(33) 1.437(9) . . ?
C(33) C(34) 1.384(10) . . ?
C(33) C(55) 1.529(11) . . ?
C(34) H(24) 1.01 . . no
C(35) H(25) 0.92 . . no
C(36) C(37) 1.502(9) . . ?
C(36) C(41) 1.542(9) . . ?
C(36) H(26) 1.07 . . no
C(37) C(38) 1.510(10) . . ?
C(37) H(27) 0.86 . . no
C(37) H(28) 1.00 . . no
C(38) C(39) 1.538(11) . . ?
C(38) H(29) 0.83 . . no
C(38) H(30) 0.98 . . no
C(39) C(40) 1.538(9) . . ?
C(39) H(31) 0.91 . . no
C(39) H(32) 1.00 . . no
C(40) C(41) 1.486(9) . . ?
C(40) H(33) 1.08 . . no
C(40) H(34) 0.99 . . no
C(41) H(35) 1.03 . . no
C(42) H(36) 1.13 . . no
C(43) C(44) 1.530(10) . . ?
C(43) C(45) 1.527(11) . . ?
C(43) C(46) 1.543(10) . . ?
C(44) H(37) 1.00 . . no
C(44) H(38) 1.04 . . no
C(44) H(39) 1.03 . . no
C(45) H(40) 0.79 . . no
C(45) H(41) 0.76 . . no
C(45) H(42) 1.18 . . no
C(46) H(43) 1.03 . . no
C(46) H(44) 0.83 . . no
C(46) H(45) 1.03 . . no
C(47) C(48) 1.544(10) . . ?
C(47) C(49) 1.544(10) . . ?
C(47) C(50) 1.536(10) . . ?
C(48) H(47) 1.11 . . no
C(48) H(48) 1.21 . . no
C(48) H(49) 1.00 . . no
C(49) H(50) 0.94 . . no
C(49) H(51) 1.07 . . no
C(49) H(52) 0.88 . . no
C(50) H(53) 0.83 . . no
C(50) H(54) 0.90 . . no
C(50) H(55) 1.14 . . no
C(51) C(52) 1.54(2) . . ?
C(51) C(53) 1.543(12) . . ?
C(51) C(54) 1.53(1) . . ?
C(52) H(57) 0.98 . . no
C(52) H(58) 0.98 . . no
C(52) H(59) 0.95 . . no
C(53) H(60) 0.98 . . no
C(53) H(61) 1.00 . . no
C(53) H(62) 0.88 . . no
C(54) H(63) 0.91 . . no
C(54) H(64) 0.96 . . no
C(54) H(65) 0.94 . . no
C(55) C(56) 1.49(2) . . ?
C(55) C(57) 1.534(13) . . ?
C(55) C(58) 1.59(2) . . ?
C(56) H(66) 0.96 . . no
C(56) H(67) 0.99 . . no
C(56) H(68) 0.89 . . no
C(57) H(69) 0.91 . . no
C(57) H(70) 0.92 . . no
C(57) H(71) 0.97 . . no
C(58) H(72) 0.92 . . no
C(58) H(73) 0.92 . . no
C(58) H(74) 0.97 . . no

loop_
_geom_contact_atom_site_label_1
_geom_contact_atom_site_label_2
_geom_contact_distance
_geom_contact_site_symmetry_1
_geom_contact_site_symmetry_2
_geom_contact_publ_flag
O(2) C(39) 3.549(9) . 3_655 no
O(3) C(35) 3.457(7) . 2_645 no
O(4) O(5) 3.49(3) . 2_654 no
C(3) C(13) 3.511(9) . 3_654 no
C(3) C(12) 3.583(9) . 3_654 no
C(14) C(45) 3.585(11) . 3_654 no

loop_
_geom_torsion_atom_site_label_1
_geom_torsion_atom_site_label_2
_geom_torsion_atom_site_label_3
_geom_torsion_atom_site_label_4
_geom_torsion_site_symmetry_1
_geom_torsion_site_symmetry_2
_geom_torsion_site_symmetry_3
_geom_torsion_site_symmetry_4
_geom_torsion
_geom_torsion_publ_flag
Ni(1) O(1) C(1) C(2) . . . . 24.4(8) no
Ni(1) O(1) C(1) C(6) . . . . 158.0(5) no
Ni(1) O(4) C(32) C(31) . . . . 1.4(10) no
Ni(1) O(4) C(32) C(33) . . . . 174.6(5) no
Ni(1) N(3) C(35) C(31) . . . . 11.6(9) no
Ni(1) N(3) C(36) C(37) . . . . 145.3(5) no
Ni(1) N(3) C(36) C(41) . . . . 23.4(6) no
Ni(1) N(4) C(41) C(36) . . . . 46.6(5) no
Ni(1) N(4) C(41) C(40) . . . . 171.8(5) no
Ni(1) N(4) C(42) C(2) . . . . 10.1(9) no
O(1) Ni(1) O(4) C(32) . . . . 163.2(6) no
O(1) Ni(1) N(3) C(35) . . . . 106.9(22) no
O(1) Ni(1) N(3) C(36) . . . . 59.2(24) no
O(1) Ni(1) N(4) C(41) . . . . 156.7(4) no
O(1) Ni(1) N(4) C(42) . . . . 32.1(5) no
O(1) C(1) C(2) C(3) . . . . 170.7(6) no
O(1) C(1) C(2) C(42) . . . . 9.6(9) no
O(1) C(1) C(6) C(5) . . . . 168.6(6) no
O(1) C(1) C(6) C(43) . . . . 13.0(9) no
O(2) C(11) C(10) C(9) . . . . 177.6(6) no
O(2) C(11) C(10) C(14) . . . . 3.2(10) no
O(2) C(11) C(12) C(13) . . . . 177.8(6) no
O(2) C(11) C(12) C(47) . . . . 3.3(9) no
O(3) C(23) C(22) C(21) . . . . 0.5(9) no
O(3) C(23) C(22) C(27) . . . . 178.1(6) no
O(3) C(23) C(24) C(25) . . . . 178.5(6) no
O(3) C(23) C(24) C(51) . . . . 0.2(11) no
O(4) Ni(1) O(1) C(1) . . . . 142.0(5) no
O(4) Ni(1) N(3) C(35) . . . . 16.4(5) no
O(4) Ni(1) N(3) C(36) . . . . 177.4(4) no
O(4) Ni(1) N(4) C(41) . . . . 43(14) no
O(4) Ni(1) N(4) C(42) . . . . 146(14) no
O(4) C(32) C(31) C(30) . . . . 168.0(6) no
O(4) C(32) C(31) C(35) . . . . 9.1(10) no
O(4) C(32) C(33) C(34) . . . . 168.1(7) no
O(4) C(32) C(33) C(55) . . . . 6.1(13) no
N(1) C(14) C(10) C(9) . . . . 179.2(7) no
N(1) C(14) C(10) C(11) . . . . 0.0(11) no
N(1) C(15) C(16) C(17) . . . . 65.9(7) no
N(1) C(15) C(20) N(2) . . . . 167.4(5) no
N(1) C(15) C(20) C(19) . . . . 67.9(7) no
N(2) C(20) C(15) C(16) . . . . 73.3(7) no
N(2) C(20) C(19) C(18) . . . . 71.4(7) no
N(2) C(21) C(22) C(23) . . . . 0.1(10) no
N(2) C(21) C(22) C(27) . . . . 178.5(6) no
N(3) Ni(1) O(1) C(1) . . . . 18.5(25) no
N(3) Ni(1) O(4) C(32) . . . . 11.8(6) no
N(3) Ni(1) N(4) C(41) . . . . 28.4(4) no
N(3) Ni(1) N(4) C(42) . . . . 142.8(5) no
N(3) C(35) C(31) C(30) . . . . 173.5(6) no
N(3) C(35) C(31) C(32) . . . . 3.6(10) no
N(3) C(36) C(37) C(38) . . . . 176.9(6) no
N(3) C(36) C(41) N(4) . . . . 42.1(6) no
N(3) C(36) C(41) C(40) . . . . 172.5(5) no
N(4) Ni(1) O(1) C(1) . . . . 38.8(5) no
N(4) Ni(1) O(4) C(32) . . . . 83(14) no
N(4) Ni(1) N(3) C(35) . . . . 164.5(5) no
N(4) Ni(1) N(3) C(36) . . . . 1.7(4) no
N(4) C(41) C(36) C(37) . . . . 168.4(5) no
N(4) C(41) C(40) C(39) . . . . 179.2(6) no
N(4) C(42) C(2) C(1) . . . . 17.5(9) no
N(4) C(42) C(2) C(3) . . . . 162.7(6) no
C(1) C(2) C(3) C(4) . . . . 0.6(9) no
C(1) C(6) C(5) C(4) . . . . 5.2(10) no
C(1) C(6) C(43) C(44) . . . . 53.5(9) no
C(1) C(6) C(43) C(45) . . . . 64.8(9) no
C(1) C(6) C(43) C(46) . . . . 173.4(7) no
C(2) C(1) C(6) C(5) . . . . 13.7(9) no
C(2) C(1) C(6) C(43) . . . . 164.7(6) no
C(2) C(3) C(4) C(5) . . . . 8.0(9) no
C(2) C(3) C(4) C(7) . . . . 167.3(6) no
C(2) C(42) N(4) C(41) . . . . 179.6(6) no
C(3) C(2) C(1) C(6) . . . . 11.7(9) no
C(3) C(4) C(5) C(6) . . . . 5.8(9) no
C(3) C(4) C(7) C(8) . . . . 96.0(7) no
C(4) C(3) C(2) C(42) . . . . 179.1(6) no
C(4) C(5) C(6) C(43) . . . . 173.1(6) no
C(4) C(7) C(8) C(9) . . . . 29.7(8) no
C(4) C(7) C(8) C(13) . . . . 150.1(6) no
C(5) C(4) C(7) C(8) . . . . 79.1(7) no
C(5) C(6) C(43) C(44) . . . . 124.8(7) no
C(5) C(6) C(43) C(45) . . . . 116.9(7) no
C(5) C(6) C(43) C(46) . . . . 4.9(10) no
C(6) C(1) C(2) C(42) . . . . 168.0(6) no
C(6) C(5) C(4) C(7) . . . . 169.6(6) no
C(7) C(8) C(9) C(10) . . . . 179.6(6) no
C(7) C(8) C(13) C(12) . . . . 179.8(6) no
C(8) C(9) C(10) C(11) . . . . 0.5(10) no
C(8) C(9) C(10) C(14) . . . . 178.7(6) no
C(8) C(13) C(12) C(11) . . . . 0.1(10) no
C(8) C(13) C(12) C(47) . . . . 178.8(6) no
C(9) C(8) C(13) C(12) . . . . 0.3(10) no
C(9) C(10) C(11) C(12) . . . . 0.2(10) no
C(10) C(9) C(8) C(13) . . . . 0.6(10) no
C(10) C(11) C(12) C(13) . . . . 0.0(9) no
C(10) C(11) C(12) C(47) . . . . 178.9(6) no
C(10) C(14) N(1) C(15) . . . . 179.2(6) no
C(11) C(12) C(47) C(48) . . . . 58.9(8) no
C(11) C(12) C(47) C(49) . . . . 178.8(6) no
C(11) C(12) C(47) C(50) . . . . 61.6(8) no
C(12) C(11) C(10) C(14) . . . . 178.9(6) no
C(13) C(12) C(47) C(48) . . . . 119.9(7) no
C(13) C(12) C(47) C(49) . . . . 0.0(9) no
C(13) C(12) C(47) C(50) . . . . 119.5(7) no
C(14) N(1) C(15) C(16) . . . . 130.4(7) no
C(14) N(1) C(15) C(20) . . . . 109.3(7) no
C(15) C(16) C(17) C(18) . . . . 56.3(8) no
C(15) C(20) N(2) C(21) . . . . 99.0(7) no
C(15) C(20) C(19) C(18) . . . . 53.0(7) no
C(16) C(15) C(20) C(19) . . . . 51.4(7) no
C(16) C(17) C(18) C(19) . . . . 57.3(8) no
C(17) C(16) C(15) C(20) . . . . 53.3(7) no
C(17) C(18) C(19) C(20) . . . . 55.9(8) no
C(19) C(20) N(2) C(21) . . . . 135.0(6) no
C(20) N(2) C(21) C(22) . . . . 179.4(6) no
C(21) C(22) C(23) C(24) . . . . 179.7(6) no
C(21) C(22) C(27) C(26) . . . . 180.0(6) no
C(22) C(23) C(24) C(25) . . . . 0.7(10) no
C(22) C(23) C(24) C(51) . . . . 179.3(7) no
C(22) C(27) C(26) C(25) . . . . 1.3(10) no
C(22) C(27) C(26) C(28) . . . . 178.7(6) no
C(23) C(22) C(27) C(26) . . . . 1.4(10) no
C(23) C(24) C(25) C(26) . . . . 0.7(11) no
C(23) C(24) C(51) C(52) . . . . 60.8(10) no
C(23) C(24) C(51) C(53) . . . . 179.0(9) no
C(23) C(24) C(51) C(54) . . . . 61.8(11) no
C(24) C(23) C(22) C(27) . . . . 1.1(10) no
C(24) C(25) C(26) C(27) . . . . 1.0(11) no
C(24) C(25) C(26) C(28) . . . . 178.4(7) no
C(25) C(24) C(51) C(52) . . . . 117.8(9) no
C(25) C(24) C(51) C(53) . . . . 0.4(13) no
C(25) C(24) C(51) C(54) . . . . 119.7(9) no
C(25) C(26) C(28) C(29) . . . . 152.3(7) no
C(26) C(25) C(24) C(51) . . . . 179.3(8) no
C(26) C(28) C(29) C(30) . . . . 67.5(8) no
C(26) C(28) C(29) C(34) . . . . 104.9(7) no
C(27) C(26) C(28) C(29) . . . . 25.0(9) no
C(28) C(29) C(30) C(31) . . . . 166.1(6) no
C(28) C(29) C(34) C(33) . . . . 166.0(7) no
C(29) C(30) C(31) C(32) . . . . 0.9(9) no
C(29) C(30) C(31) C(35) . . . . 178.1(6) no
C(29) C(34) C(33) C(32) . . . . 0.9(13) no
C(29) C(34) C(33) C(55) . . . . 175.2(9) no
C(30) C(29) C(34) C(33) . . . . 6.6(11) no
C(30) C(31) C(32) C(33) . . . . 8.2(9) no
C(31) C(30) C(29) C(34) . . . . 6.4(9) no
C(31) C(32) C(33) C(34) . . . . 8.1(11) no
C(31) C(32) C(33) C(55) . . . . 177.7(9) no
C(31) C(35) N(3) C(36) . . . . 177.2(6) no
C(32) C(33) C(55) C(56) . . . . 45.9(14) no
C(32) C(33) C(55) C(57) . . . . 165.6(10) no
C(32) C(33) C(55) C(58) . . . . 71.9(11) no
C(33) C(32) C(31) C(35) . . . . 174.7(6) no
C(34) C(33) C(55) C(56) . . . . 140.0(9) no
C(34) C(33) C(55) C(57) . . . . 20.3(16) no
C(34) C(33) C(55) C(58) . . . . 102.2(9) no
C(35) N(3) C(36) C(37) . . . . 47.8(8) no
C(35) N(3) C(36) C(41) . . . . 169.7(5) no
C(36) C(37) C(38) C(39) . . . . 56.1(8) no
C(36) C(41) N(4) C(42) . . . . 124.9(6) no
C(36) C(41) C(40) C(39) . . . . 59.4(8) no
C(37) C(36) C(41) C(40) . . . . 61.3(7) no
C(37) C(38) C(39) C(40) . . . . 56.1(8) no
C(38) C(37) C(36) C(41) . . . . 57.5(8) no
C(38) C(39) C(40) C(41) . . . . 56.7(8) no
C(40) C(41) N(4) C(42) . . . . 0.3(9) no
